data_7154914
loop_
_publ_author_name
'Giacometti, Robert D.'
'Salinas, Juan C.'
'\/Ostergaard, Michael E'
'Swayze, Eric E.'
'Seth, Punit P.'
'Hanessian, Stephen'

_publ_section_title
;
 Design, synthesis, and duplex-stabilizing properties of conformationally
 constrained tricyclic analogues of LNA.
;
_journal_issue 6
_journal_name_full 'Organic &amp; biomolecular chemistry'
_journal_page_first 2034
_journal_page_last 2040
_journal_paper_doi 10.1039/c5ob02576a
_journal_volume 14
_journal_year 2016
_chemical_absolute_configuration syn
_chemical_compound_source 'Synthesized by the authors. See text.'
_chemical_formula_moiety 'C40 H35 N3 O10'
_chemical_formula_sum 'C40 H35 N3 O10'
_chemical_formula_weight 717.71
_space_group_crystal_system monoclinic
_space_group_IT_number 4
_space_group_name_Hall 'P 2yb'
_space_group_name_H-M_alt 'P 1 21 1'
_symmetry_space_group_name_Hall 'P 2yb'
_symmetry_space_group_name_H-M 'P 1 21 1'
_atom_sites_solution_hydrogens geom
_audit_creation_date 2015-10-28
_audit_creation_method
;
Olex2 1.2
(compiled 2015.09.30 svn.r3233 for OlexSys, GUI svn.r5103)
;
_audit_update_record
;
2015-11-02 deposited with the CCDC.
2016-01-14 downloaded from the CCDC.
;
_cell_angle_alpha 90
_cell_angle_beta 113.4900(10)
_cell_angle_gamma 90
_cell_formula_units_Z 2
_cell_length_a 14.2003(3)
_cell_length_b 7.6452(2)
_cell_length_c 17.2049(4)
_cell_measurement_reflns_used 6968
_cell_measurement_temperature 100.15
_cell_measurement_theta_max 70.29
_cell_measurement_theta_min 2.80
_cell_volume 1713.05(7)
_computing_cell_refinement 'SAINT v7.60A (Bruker, 2009)'
_computing_data_reduction 'SAINT v7.60A (Bruker, 2009)'
_computing_molecular_graphics 'Olex2 (Dolomanov et al., 2009)'
_computing_publication_material 'Olex2 (Dolomanov et al., 2009)'
_computing_structure_refinement 'ShelXL (Sheldrick, 2015)'
_computing_structure_solution 'ShelXS (Sheldrick, 2008)'
_diffrn_ambient_temperature 100.15
_diffrn_detector 'Bruker APEX2 area detector'
_diffrn_detector_area_resol_mean 7.9
_diffrn_detector_type 'CCD area detector'
_diffrn_measured_fraction_theta_full 0.965
_diffrn_measured_fraction_theta_max 0.950
_diffrn_measurement_device 'three-circle diffractometer'
_diffrn_measurement_device_type 'Bruker APEX-II CCD'
_diffrn_measurement_method '\f and \w scans'
_diffrn_radiation_monochromator graphite
_diffrn_radiation_probe x-ray
_diffrn_radiation_type CuK\a
_diffrn_radiation_wavelength 1.54178
_diffrn_reflns_av_R_equivalents 0.0289
_diffrn_reflns_av_unetI/netI 0.0611
_diffrn_reflns_laue_measured_fraction_full 0.965
_diffrn_reflns_laue_measured_fraction_max 0.950
_diffrn_reflns_limit_h_max 15
_diffrn_reflns_limit_h_min -17
_diffrn_reflns_limit_k_max 9
_diffrn_reflns_limit_k_min -9
_diffrn_reflns_limit_l_max 21
_diffrn_reflns_limit_l_min -20
_diffrn_reflns_number 10927
_diffrn_reflns_point_group_measured_fraction_full 0.939
_diffrn_reflns_point_group_measured_fraction_max 0.916
_diffrn_reflns_theta_full 67.679
_diffrn_reflns_theta_max 70.682
_diffrn_reflns_theta_min 2.800
_diffrn_source 'microfocus sealed X-ray tube'
_diffrn_source_type 'Incoatec I\muS Microsource'
_diffrn_standards_number 0
_exptl_absorpt_coefficient_mu 0.838
_exptl_absorpt_correction_T_max 0.9705
_exptl_absorpt_correction_T_min 0.8190
_exptl_absorpt_correction_type multi-scan
_exptl_absorpt_process_details
;
SADABS-2007/4 (Bruker,2007) was used for absorption correction.
wR2(int) was 0.0652 before and 0.0290 after correction.
The Ratio of minimum to maximum transmission is 0.8439.
The \l/2 correction factor is not present.
;
_exptl_crystal_colour 'clear colourless'
_exptl_crystal_colour_lustre clear
_exptl_crystal_colour_primary colourless
_exptl_crystal_density_diffrn 1.391
_exptl_crystal_description block
_exptl_crystal_F_000 752
_exptl_crystal_recrystallization_method 'Re-crystallisation from solvent: Ethyl acetate/petroleum ether (65--110 \%C)'
_exptl_crystal_size_max 0.11
_exptl_crystal_size_mid 0.04
_exptl_crystal_size_min 0.02
_refine_diff_density_max 0.500
_refine_diff_density_min -0.286
_refine_diff_density_rms 0.062
_refine_ls_abs_structure_details
;
 Flack x determined using 1642 quotients [(I+)-(I-)]/[(I+)+(I-)]
 (Parsons, Flack and Wagner, Acta Cryst. B69 (2013) 249-259).
;
_refine_ls_abs_structure_Flack 0.15(14)
_refine_ls_extinction_method none
_refine_ls_goodness_of_fit_ref 0.974
_refine_ls_hydrogen_treatment constr
_refine_ls_matrix_type full
_refine_ls_number_parameters 541
_refine_ls_number_reflns 6032
_refine_ls_number_restraints 342
_refine_ls_restrained_S_all 1.000
_refine_ls_R_factor_all 0.0693
_refine_ls_R_factor_gt 0.0555
_refine_ls_shift/su_max 0.001
_refine_ls_shift/su_mean 0.000
_refine_ls_structure_factor_coef Fsqd
_refine_ls_weighting_details 'w=1/[\s^2^(Fo^2^)+(0.0821P)^2^] where P=(Fo^2^+2Fc^2^)/3'
_refine_ls_weighting_scheme calc
_refine_ls_wR_factor_gt 0.1381
_refine_ls_wR_factor_ref 0.1437
_reflns_Friedel_coverage 0.786
_reflns_friedel_fraction_full 0.909
_reflns_friedel_fraction_max 0.877
_reflns_number_gt 4622
_reflns_number_total 6032
_reflns_threshold_expression 'I > 2\s(I)'
_cod_data_source_file c5ob02576a2.cif
_cod_data_source_block ben102
_cod_depositor_comments 'Adding full bibliography for 7154913--7154914.cif.'
_cod_database_code 7154914
_shelx_space_group_comment
;
The symmetry employed for this shelxl refinement is uniquely defined
by the following loop, which should always be used as a source of
symmetry information in preference to the above space-group names.
They are only intended as comments.
;
_shelx_estimated_absorpt_t_max 0.983
_shelx_estimated_absorpt_t_min 0.913
_olex2_refinement_description
;
1. Fixed Uiso
 At 1.2 times of:
  All C(H) groups, All C(H,H) groups
 At 1.5 times of:
  All C(H,H,H) groups
2. Restrained distances
 N2A-C33A \\sim N2B-C33B
 with sigma of 0.02
 C33A-O10A \\sim C33B-O10B
 with sigma of 0.02
 O10A-C34A \\sim O10B-C34B
 with sigma of 0.02
 C34A-C35A \\sim C34B-C35B
 with sigma of 0.02
 C10A-C33A \\sim C10B-C33B
 with sigma of 0.02
 C11A-C33A \\sim C11B-C33B
 with sigma of 0.02
 N2A-O10A \\sim N2B-O10B
 with sigma of 0.02
 C33A-C34A \\sim C33B-C34B
 with sigma of 0.02
 O10A-C35A \\sim O10B-C35B
 with sigma of 0.02
 C34A-C36A \\sim C34B-C36B \\sim C34A-C40A \\sim C34B-C40B
 with sigma of 0.02
 N2A-C10A \\sim N2B-C10B
 with sigma of 0.02
 N2A-C11A \\sim N2B-C11B
 with sigma of 0.02
 N2A-N1 \\sim N2B-N1
 with sigma of 0.02
 N2A-C12A \\sim N2B-C12B
 with sigma of 0.02
 O9A-C11A \\sim O9B-C11B
 with sigma of 0.02
 O9A-N2A \\sim O9B-N2B
 with sigma of 0.02
 O9A-C12A \\sim O9B-C12B
 with sigma of 0.02
 O8A-C10A \\sim O8B-C10B
 with sigma of 0.02
 O8A-N2A \\sim O8B-N2B
 with sigma of 0.02
 O8A-N1 \\sim O8B-N1
 with sigma of 0.02
 C11A-C10A \\sim C11B-C10B
 with sigma of 0.02
 C10A-N1 \\sim C10B-N1
 with sigma of 0.02
 C11A-C12A \\sim C11B-C12B
 with sigma of 0.02
 C10A-C13A \\sim C10B-C13B
 with sigma of 0.02
 C11A-C13A \\sim C11B-C13B
 with sigma of 0.02
 C12A-C13A \\sim C12B-C13B
 with sigma of 0.02
 C14A-C12A \\sim C14B-C12B
 with sigma of 0.02
 C13A-N1 \\sim C13B-N1
 with sigma of 0.02
 C12A-N1 \\sim C12B-N1
 with sigma of 0.02
 C16A-C17A \\sim C16B-C17B \\sim C17A-C18A \\sim C17B-C18B \\sim C18A-C19A
\\sim C18B-C19B \\sim C19A-
 C20A \\sim C19B-C20B \\sim C20A-C21A \\sim C20B-C21B \\sim C21A-C22A \\sim
C21B-C22B \\sim C22A-C23A ~
 C22B-C23B \\sim C23A-C24A \\sim C23B-C24B \\sim C24A-C25A \\sim C24B-C25B
\\sim C25A-C16A \\sim C25B-
 C16B \\sim C18A-C23A \\sim C18B-C23B
 with sigma of 0.005
 C15A-C16A \\sim C15B-C16B
 with sigma of 0.008
 C16A-C18A \\sim C16B-C18B
 with sigma of 0.02
 C17A-C19A \\sim C17B-C19B \\sim C22A-C24A \\sim C22B-C24B
 with sigma of 0.008
 C18A-C20A \\sim C18B-C20B \\sim C21A-C23A \\sim C21B-C23B
 with sigma of 0.008
 C19A-C21A \\sim C19B-C21B
 with sigma of 0.02
 C20A-C22A \\sim C20B-C22B
 with sigma of 0.02
 C23A-C25A \\sim C23B-C25B
 with sigma of 0.02
 C24A-C16A \\sim C24B-C16B
 with sigma of 0.02
 C25A-C17A \\sim C25B-C17B
 with sigma of 0.02
 C19A-C23A \\sim C19B-C23B \\sim C18A-C22A \\sim C18B-C22B
 with sigma of 0.01
 C17A-C23A \\sim C17B-C23B \\sim C18A-C24A \\sim C18B-C24A
 with sigma of 0.01
 C15A-C25A \\sim C15B-C25B
 with sigma of 0.008
 C15A-C17A \\sim C15B-C17B
 with sigma of 0.008
 O3-C15A \\sim O3-C15B
 with sigma of 0.005
 C15A-C3 \\sim C15B-C3
 with sigma of 0.02
 O3-C16A \\sim O3-C16B
 with sigma of 0.02
3. Restrained planarity
 C34A, C35A, C36A, C37A, C38A, C39A, C40A
 with sigma of 0.1
 C34B, C35B, C36B, C37B, C38B, C39B, C40B
 with sigma of 0.1
 C33B, N2B, C10B, N1, C13B, C12B, C11B, C14B, O8B, O9B
 with sigma of 0.1
 C33A, N2A, C10A, N1, C13A, C12A, C11A, C14A, O8A, O9A
 with sigma of 0.1
 C15A, C16A, C17A, C18A, C19A, C20A, C21A, C22A, C23A, C24A, C25A
 with sigma of 0.1
 C15B, C16B, C17B, C18B, C19B, C20B, C21B, C22B, C23B, C24B, C25B
 with sigma of 0.001
4. Rigid bond restraints
 C24A, C25A
 with sigma for 1-2 distances of 0.005 and sigma for 1-3 distances of 0.005
 C18A, C19A
 with sigma for 1-2 distances of 0.005 and sigma for 1-3 distances of 0.005
5. Uiso/Uaniso restraints and constraints
Uanis(C13A) = Uanis(C13B)
Uanis(C12A) = Uanis(C12B)
Uanis(C14A) = Uanis(C14B)
Uanis(C11A) = Uanis(C11B)
Uanis(O9A) = Uanis(O9B)
Uanis(N2A) = Uanis(N2B)
Uanis(C10A) = Uanis(C10B)
Uanis(O8A) = Uanis(O8B)
Uanis(C33A) = Uanis(C33B)
Uanis(O10A) = Uanis(O10B)
Uanis(C34A) = Uanis(C34B)
Uanis(C35A) = Uanis(C35B)
Uanis(C36A) = Uanis(C36B)
Uanis(C37A) = Uanis(C37B)
Uanis(C38A) = Uanis(C38B)
Uanis(C39A) = Uanis(C39B)
Uanis(C40A) = Uanis(C40B)
Uanis(C15A) = Uanis(C15B)
Uanis(C16A) = Uanis(C16B)
Uanis(C17A) = Uanis(C17B)
Uanis(C18A) = Uanis(C18B)
Uanis(C19A) = Uanis(C19B)
Uanis(C20A) = Uanis(C20B)
Uanis(C21A) = Uanis(C21B)
Uanis(C22A) = Uanis(C22B)
Uanis(C23A) = Uanis(C23B)
Uanis(C24A) = Uanis(C24B)
Uanis(C25A) = Uanis(C25B)
6. Others
 Sof(O8B)=Sof(O9B)=Sof(O10B)=Sof(N2B)=Sof(C10B)=Sof(C11B)=Sof(C12B)=Sof(C13B)=
 Sof(H13B)=Sof(C14B)=Sof(H14D)=Sof(H14E)=Sof(H14F)=Sof(C15B)=Sof(H15C)=
 Sof(H15D)=Sof(C16B)=Sof(C17B)=Sof(H17B)=Sof(C18B)=Sof(C19B)=Sof(H19B)=
 Sof(C20B)=Sof(H20B)=Sof(C21B)=Sof(H21B)=Sof(C22B)=Sof(H22B)=Sof(C23B)=
 Sof(C24B)=Sof(H24B)=Sof(C25B)=Sof(H25B)=Sof(C33B)=Sof(H33C)=Sof(H33D)=
 Sof(C34B)=Sof(H34C)=Sof(H34D)=Sof(C35B)=Sof(C36B)=Sof(H36B)=Sof(C37B)=
 Sof(H37B)=Sof(C38B)=Sof(H38B)=Sof(C39B)=Sof(H39B)=Sof(C40B)=Sof(H40B)=1-FVAR(1)
 Sof(O8A)=Sof(O9A)=Sof(O10A)=Sof(N2A)=Sof(C10A)=Sof(C11A)=Sof(C12A)=Sof(C13A)=
 Sof(H13A)=Sof(C14A)=Sof(H14A)=Sof(H14B)=Sof(H14C)=Sof(C15A)=Sof(H15A)=
 Sof(H15B)=Sof(C16A)=Sof(C17A)=Sof(H17A)=Sof(C18A)=Sof(C19A)=Sof(H19A)=
 Sof(C20A)=Sof(H20A)=Sof(C21A)=Sof(H21A)=Sof(C22A)=Sof(H22A)=Sof(C23A)=
 Sof(C24A)=Sof(H24A)=Sof(C25A)=Sof(H25A)=Sof(C33A)=Sof(H33A)=Sof(H33B)=
 Sof(C34A)=Sof(H34A)=Sof(H34B)=Sof(C35A)=Sof(C36A)=Sof(H36A)=Sof(C37A)=
 Sof(H37A)=Sof(C38A)=Sof(H38A)=Sof(C39A)=Sof(H39A)=Sof(C40A)=Sof(H40A)=FVAR(1)
7.a Ternary CH refined with riding coordinates:
 C1(H1), C2(H2), C3(H3), C5(H5), C9(H9)
7.b Secondary CH2 refined with riding coordinates:
 C8(H8A,H8B), C15A(H15A,H15B), C33A(H33A,H33B), C34A(H34A,H34B), C15B(H15C,
 H15D), C33B(H33C,H33D), C34B(H34C,H34D)
7.c Aromatic/amide H refined with riding coordinates:
 C6(H6), C7(H7), C28(H28), C29(H29), C31(H31), C32(H32), C13A(H13A),
 C17A(H17A), C19A(H19A), C20A(H20A), C21A(H21A), C22A(H22A), C24A(H24A),
 C25A(H25A), C36A(H36A), C37A(H37A), C38A(H38A), C39A(H39A), C40A(H40A),
 C13B(H13B), C17B(H17B), C19B(H19B), C20B(H20B), C21B(H21B), C22B(H22B),
 C24B(H24B), C25B(H25B), C36B(H36B), C37B(H37B), C38B(H38B), C39B(H39B),
 C40B(H40B)
7.d Fitted hexagon refined as free rotating group:
 C35A(C36A,C37A,C38A,C39A,C40A), C35B(C36B,C37B,C38B,C39B,C40B)
7.e Idealised Me refined as rotating group:
 C14A(H14A,H14B,H14C), C14B(H14D,H14E,H14F)
;
_shelx_shelxl_version_number 2014/7
_olex2_submission_special_instructions 'No special instructions were received'

loop_
_space_group_symop_operation_xyz
'x, y, z'
'-x, y+1/2, -z'

loop_
_atom_site_label
_atom_site_type_symbol
_atom_site_fract_x
_atom_site_fract_y
_atom_site_fract_z
_atom_site_U_iso_or_equiv
_atom_site_adp_type
_atom_site_occupancy
_atom_site_site_symmetry_order
_atom_site_calc_flag
_atom_site_refinement_flags_posn
_atom_site_refinement_flags_adp
_atom_site_refinement_flags_occupancy
_atom_site_disorder_assembly
_atom_site_disorder_group
O1 O 0.8066(3) -0.0960(18) 0.9556(2) 0.0276(8) Uani 1 1 d . . . . .
O2 O 0.9726(3) 0.1020(18) 1.0569(2) 0.0300(8) Uani 1 1 d . . . . .
O3 O 0.8069(3) 0.3456(18) 1.0265(2) 0.0280(8) Uani 1 1 d D . . . .
O4 O 0.6206(3) 0.0512(18) 0.9688(2) 0.0305(8) Uani 1 1 d . . . . .
O5 O 0.5216(3) -0.1433(18) 0.9986(3) 0.0423(10) Uani 1 1 d . . . . .
O6 O 0.1059(4) 0.2685(19) 0.6899(3) 0.0726(16) Uani 1 1 d . . . . .
O7 O 0.2089(3) 0.4155(18) 0.6522(3) 0.0497(11) Uani 1 1 d . . . . .
N1 N 0.8201(3) 0.0065(18) 0.8295(2) 0.0273(9) Uani 1 1 d D . . . .
N3 N 0.1919(4) 0.3015(19) 0.6953(3) 0.0433(12) Uani 1 1 d . . . . .
C1 C 0.8747(4) -0.0220(19) 0.9216(3) 0.0266(11) Uani 1 1 d . . . . .
H1 H 0.9355 -0.0998 0.9336 0.032 Uiso 1 1 calc R . . . .
C2 C 0.9074(4) 0.1501(18) 0.9717(3) 0.0277(11) Uani 1 1 d . . . . .
H2 H 0.9371 0.2395 0.9455 0.033 Uiso 1 1 calc R . . . .
C3 C 0.8057(4) 0.2018(18) 0.9756(3) 0.0245(10) Uani 1 1 d D . . . .
H3 H 0.7495 0.2116 0.9177 0.029 Uiso 1 1 calc R . . . .
C4 C 0.8006(4) 0.0284(18) 1.0180(3) 0.0263(10) Uani 1 1 d . . . . .
C5 C 0.7103(4) -0.0159(19) 1.0381(3) 0.0295(11) Uani 1 1 d . . . . .
H5 H 0.7046 -0.1459 1.0406 0.035 Uiso 1 1 calc R . . . .
C6 C 0.7209(4) 0.0621(19) 1.1221(3) 0.0348(12) Uani 1 1 d . . . . .
H6 H 0.6607 0.0720 1.1332 0.042 Uiso 1 1 calc R . . . .
C7 C 0.8082(5) 0.1169(19) 1.1808(3) 0.0379(13) Uani 1 1 d . . . . .
H7 H 0.8073 0.1579 1.2326 0.045 Uiso 1 1 calc R . . . .
C8 C 0.9088(4) 0.1195(19) 1.1717(3) 0.0333(12) Uani 1 1 d . . . . .
H8A H 0.9621 0.0654 1.2225 0.040 Uiso 1 1 calc R . . . .
H8B H 0.9291 0.2424 1.1688 0.040 Uiso 1 1 calc R . . . .
C9 C 0.9049(4) 0.0220(18) 1.0928(3) 0.0295(11) Uani 1 1 d . . . . .
H9 H 0.9254 -0.1027 1.1077 0.035 Uiso 1 1 calc R . . . .
C26 C 0.5301(4) -0.0246(19) 0.9554(3) 0.0308(11) Uani 1 1 d . . . . .
C27 C 0.4437(4) 0.0527(19) 0.8838(3) 0.0297(11) Uani 1 1 d . . . . .
C28 C 0.3445(4) 0.0086(19) 0.8727(3) 0.0324(12) Uani 1 1 d . . . . .
H28 H 0.3338 -0.0762 0.9087 0.039 Uiso 1 1 calc R . . . .
C29 C 0.2609(4) 0.0868(19) 0.8097(3) 0.0353(12) Uani 1 1 d . . . . .
H29 H 0.1926 0.0578 0.8019 0.042 Uiso 1 1 calc R . . . .
C30 C 0.2806(5) 0.2101(19) 0.7582(3) 0.0369(13) Uani 1 1 d . . . . .
C31 C 0.3764(4) 0.2516(19) 0.7653(3) 0.0367(13) Uani 1 1 d . . . . .
H31 H 0.3865 0.3317 0.7271 0.044 Uiso 1 1 calc R . . . .
C32 C 0.4587(4) 0.1751(19) 0.8291(3) 0.0309(11) Uani 1 1 d . . . . .
H32 H 0.5265 0.2055 0.8362 0.037 Uiso 1 1 calc R . . . .
O8A O 0.9775(4) 0.0276(19) 0.8238(4) 0.0352(13) Uani 0.822(5) 1 d D . P A 1
O9A O 0.6915(5) 0.122(2) 0.5827(3) 0.0462(17) Uani 0.822(5) 1 d D . P A 1
O10A O 0.9023(5) -0.1239(19) 0.6218(4) 0.0429(14) Uani 0.822(5) 1 d D . P A 1
N2A N 0.8331(4) 0.0498(19) 0.6993(3) 0.0301(12) Uani 0.822(5) 1 d D . P A 1
C10A C 0.8839(5) 0.0276(19) 0.7874(4) 0.0311(15) Uani 0.822(5) 1 d D . P A 1
C11A C 0.7276(6) 0.080(2) 0.6573(4) 0.0323(17) Uani 0.822(5) 1 d D . P A 1
C12A C 0.6660(5) 0.047(2) 0.7068(4) 0.0290(17) Uani 0.822(5) 1 d D . P A 1
C13A C 0.7146(5) 0.007(3) 0.7882(6) 0.0281(13) Uani 0.822(5) 1 d D . P A 1
H13A H 0.6749 -0.0230 0.8196 0.034 Uiso 0.822(5) 1 calc R . P A 1
C14A C 0.5521(6) 0.059(2) 0.6612(4) 0.0349(19) Uani 0.822(5) 1 d D . P A 1
H14A H 0.5193 0.0183 0.6984 0.052 Uiso 0.822(5) 1 calc GR . P A 1
H14B H 0.5295 -0.0138 0.6102 0.052 Uiso 0.822(5) 1 calc GR . P A 1
H14C H 0.5327 0.1810 0.6452 0.052 Uiso 0.822(5) 1 calc GR . P A 1
C15A C 0.8178(6) 0.512(2) 0.9900(4) 0.0277(11) Uani 0.822(5) 1 d D . P A 1
H15A H 0.8850 0.5153 0.9851 0.033 Uiso 0.822(5) 1 calc R . P A 1
H15B H 0.8167 0.6083 1.0281 0.033 Uiso 0.822(5) 1 calc R . P A 1
C16A C 0.7334(5) 0.540(2) 0.9038(4) 0.0317(11) Uani 0.822(5) 1 d D . P A 1
C17A C 0.7536(5) 0.524(2) 0.8316(4) 0.0394(13) Uani 0.822(5) 1 d D . P A 1
H17A H 0.8213 0.4978 0.8368 0.047 Uiso 0.822(5) 1 calc R . P A 1
C18A C 0.6747(5) 0.545(2) 0.7507(4) 0.0460(14) Uani 0.822(5) 1 d D U P A 1
C19A C 0.6940(7) 0.524(2) 0.6780(4) 0.064(2) Uani 0.822(5) 1 d D U P A 1
H19A H 0.7620 0.5036 0.6825 0.077 Uiso 0.822(5) 1 calc R . P A 1
C20A C 0.6130(7) 0.534(2) 0.5985(4) 0.062(2) Uani 0.822(5) 1 d D . P A 1
H20A H 0.6254 0.5135 0.5489 0.074 Uiso 0.822(5) 1 calc R . P A 1
C21A C 0.5138(8) 0.574(2) 0.5909(5) 0.063(2) Uani 0.822(5) 1 d D . P A 1
H21A H 0.4599 0.5846 0.5364 0.076 Uiso 0.822(5) 1 calc R . P A 1
C22A C 0.4937(6) 0.597(2) 0.6627(4) 0.0616(19) Uani 0.822(5) 1 d D . P A 1
H22A H 0.4261 0.6231 0.6578 0.074 Uiso 0.822(5) 1 calc R . P A 1
C23A C 0.5749(5) 0.582(2) 0.7431(4) 0.0450(15) Uani 0.822(5) 1 d D . P A 1
C24A C 0.5554(5) 0.606(2) 0.8161(4) 0.0465(16) Uani 0.822(5) 1 d D U P A 1
H24A H 0.4887 0.6389 0.8111 0.056 Uiso 0.822(5) 1 calc R . P A 1
C25A C 0.6337(5) 0.581(2) 0.8961(4) 0.0384(14) Uani 0.822(5) 1 d D U P A 1
H25A H 0.6195 0.5920 0.9453 0.046 Uiso 0.822(5) 1 calc R . P A 1
C33A C 0.8962(5) 0.048(2) 0.6487(4) 0.0401(16) Uani 0.822(5) 1 d D . P A 1
H33A H 0.8649 0.1257 0.5988 0.048 Uiso 0.822(5) 1 calc R . P A 1
H33B H 0.9660 0.0926 0.6833 0.048 Uiso 0.822(5) 1 calc R . P A 1
C34A C 0.8126(5) -0.179(2) 0.5504(4) 0.0466(19) Uani 0.822(5) 1 d D . P A 1
H34A H 0.7939 -0.0877 0.5060 0.056 Uiso 0.822(5) 1 calc R . P A 1
H34B H 0.7546 -0.1911 0.5682 0.056 Uiso 0.822(5) 1 calc R . P A 1
C35A C 0.8277(3) -0.3479(18) 0.5140(3) 0.0389(17) Uani 0.822(5) 1 d D . P A 1
C36A C 0.7443(3) -0.4152(19) 0.4460(3) 0.050(2) Uani 0.822(5) 1 d DG . P A 1
H36A H 0.6807 -0.3544 0.4251 0.059 Uiso 0.822(5) 1 calc R . P A 1
C37A C 0.7540(4) -0.5714(19) 0.4086(3) 0.052(2) Uani 0.822(5) 1 d G . P A 1
H37A H 0.6970 -0.6174 0.3621 0.062 Uiso 0.822(5) 1 calc R . P A 1
C38A C 0.8471(4) -0.6604(18) 0.4391(3) 0.054(2) Uani 0.822(5) 1 d G . P A 1
H38A H 0.8537 -0.7671 0.4135 0.065 Uiso 0.822(5) 1 calc R . P A 1
C39A C 0.9305(3) -0.5931(19) 0.5071(4) 0.0533(19) Uani 0.822(5) 1 d G . P A 1
H39A H 0.9941 -0.6539 0.5280 0.064 Uiso 0.822(5) 1 calc R . P A 1
C40A C 0.9208(3) -0.4368(19) 0.5446(3) 0.0455(19) Uani 0.822(5) 1 d DG . P A 1
H40A H 0.9778 -0.3908 0.5911 0.055 Uiso 0.822(5) 1 calc R . P A 1
O8B O 0.9678(14) 0.086(4) 0.8184(18) 0.0352(13) Uani 0.178(5) 1 d D . P A 2
O9B O 0.665(3) 0.153(6) 0.5863(15) 0.0462(17) Uani 0.178(5) 1 d D . P A 2
O10B O 0.8633(17) 0.033(3) 0.5865(12) 0.0429(14) Uani 0.178(5) 1 d D . P A 2
N2B N 0.8171(16) 0.114(3) 0.6996(11) 0.0301(12) Uani 0.178(5) 1 d D . P A 2
C10B C 0.8743(16) 0.070(4) 0.7845(13) 0.0311(15) Uani 0.178(5) 1 d D . P A 2
C11B C 0.7093(17) 0.113(6) 0.6615(16) 0.0323(17) Uani 0.178(5) 1 d D . P A 2
C12B C 0.6580(16) 0.070(7) 0.7179(18) 0.0290(17) Uani 0.178(5) 1 d D . P A 2
C13B C 0.7135(15) 0.010(11) 0.795(2) 0.0281(13) Uani 0.178(5) 1 d D . P A 2
H13B H 0.6787 -0.0321 0.8283 0.034 Uiso 0.178(5) 1 calc R . P A 2
C14B C 0.543(2) 0.066(8) 0.681(3) 0.0349(19) Uani 0.178(5) 1 d D . P A 2
H14D H 0.5194 0.0137 0.7222 0.052 Uiso 0.178(5) 1 calc GR . P A 2
H14E H 0.5180 -0.0037 0.6290 0.052 Uiso 0.178(5) 1 calc GR . P A 2
H14F H 0.5165 0.1856 0.6682 0.052 Uiso 0.178(5) 1 calc GR . P A 2
C15B C 0.8143(19) 0.5121(5) 0.9883(13) 0.0277(11) Uani 0.178(5) 1 d D . P A 2
H15C H 0.8814 0.5189 0.9835 0.033 Uiso 0.178(5) 1 calc R . P A 2
H15D H 0.8112 0.6087 1.0256 0.033 Uiso 0.178(5) 1 calc R . P A 2
C16B C 0.7295(15) 0.53439(2) 0.9020(12) 0.0317(11) Uani 0.178(5) 1 d D . P A 2
C17B C 0.7522(16) 0.5337(8) 0.8302(14) 0.0394(13) Uani 0.178(5) 1 d D . P A 2
H17B H 0.8212 0.5190 0.8363 0.047 Uiso 0.178(5) 1 calc R . P A 2
C18B C 0.6742(15) 0.5542(9) 0.7493(13) 0.0460(14) Uani 0.178(5) 1 d D . P A 2
C19B C 0.698(2) 0.5533(16) 0.6778(15) 0.064(2) Uani 0.178(5) 1 d D . P A 2
H19B H 0.7668 0.5387 0.6837 0.077 Uiso 0.178(5) 1 calc R . P A 2
C20B C 0.619(3) 0.5740(18) 0.5977(14) 0.062(2) Uani 0.178(5) 1 d D . P A 2
H20B H 0.6346 0.5735 0.5489 0.074 Uiso 0.178(5) 1 calc R . P A 2
C21B C 0.517(3) 0.5956(16) 0.5884(15) 0.063(2) Uani 0.178(5) 1 d D . P A 2
H21B H 0.4644 0.6095 0.5335 0.076 Uiso 0.178(5) 1 calc R . P A 2
C22B C 0.4936(18) 0.5966(15) 0.6596(16) 0.0616(19) Uani 0.178(5) 1 d D . P A 2
H22B H 0.4246 0.6112 0.6535 0.074 Uiso 0.178(5) 1 calc R . P A 2
C23B C 0.5725(14) 0.5758(10) 0.7401(14) 0.0450(15) Uani 0.178(5) 1 d D . P A 2
C24B C 0.5500(17) 0.5765(14) 0.8122(16) 0.0465(16) Uani 0.178(5) 1 d D . P A 2
H24B H 0.4810 0.5911 0.8062 0.056 Uiso 0.178(5) 1 calc R . P A 2
C25B C 0.6278(17) 0.5559(11) 0.8929(16) 0.0384(14) Uani 0.178(5) 1 d D . P A 2
H25B H 0.6117 0.5566 0.9414 0.046 Uiso 0.178(5) 1 calc R . P A 2
C33B C 0.872(2) 0.164(4) 0.6462(15) 0.0401(16) Uani 0.178(5) 1 d D . P A 2
H33C H 0.8435 0.2748 0.6165 0.048 Uiso 0.178(5) 1 calc R . P A 2
H33D H 0.9456 0.1833 0.6825 0.048 Uiso 0.178(5) 1 calc R . P A 2
C34B C 0.916(3) -0.125(4) 0.621(2) 0.0466(19) Uani 0.178(5) 1 d D . P A 2
H34C H 0.9078 -0.1506 0.6739 0.056 Uiso 0.178(5) 1 calc R . P A 2
H34D H 0.9905 -0.1048 0.6359 0.056 Uiso 0.178(5) 1 calc R . P A 2
C35B C 0.8853(16) -0.282(3) 0.5660(12) 0.0389(17) Uani 0.178(5) 1 d D . P A 2
C36B C 0.7826(15) -0.311(4) 0.5143(16) 0.050(2) Uani 0.178(5) 1 d DG . P A 2
H36B H 0.7320 -0.2285 0.5134 0.059 Uiso 0.178(5) 1 calc R . P A 2
C37B C 0.7538(16) -0.460(4) 0.4640(16) 0.052(2) Uani 0.178(5) 1 d G . P A 2
H37B H 0.6835 -0.4793 0.4287 0.062 Uiso 0.178(5) 1 calc R . P A 2
C38B C 0.828(2) -0.580(3) 0.4653(16) 0.054(2) Uani 0.178(5) 1 d G . P A 2
H38B H 0.8080 -0.6821 0.4309 0.065 Uiso 0.178(5) 1 calc R . P A 2
C39B C 0.930(2) -0.552(4) 0.517(2) 0.0533(19) Uani 0.178(5) 1 d G . P A 2
H39B H 0.9810 -0.6341 0.5178 0.064 Uiso 0.178(5) 1 calc R . P A 2
C40B C 0.9592(14) -0.403(4) 0.5673(18) 0.0455(19) Uani 0.178(5) 1 d DG . P A 2
H40B H 1.0295 -0.3833 0.6026 0.055 Uiso 0.178(5) 1 calc R . P A 2

loop_
_atom_site_aniso_label
_atom_site_aniso_U_11
_atom_site_aniso_U_22
_atom_site_aniso_U_33
_atom_site_aniso_U_23
_atom_site_aniso_U_13
_atom_site_aniso_U_12
O1 0.038(2) 0.0151(15) 0.0305(19) -0.0031(14) 0.0145(16) -0.0003(14)
O2 0.0324(19) 0.0258(17) 0.0278(17) -0.0010(14) 0.0079(16) -0.0015(14)
O3 0.039(2) 0.0154(15) 0.0290(18) 0.0002(14) 0.0132(17) -0.0012(14)
O4 0.0340(18) 0.0226(16) 0.0338(18) 0.0037(15) 0.0122(16) 0.0011(15)
O5 0.048(2) 0.0322(19) 0.048(2) 0.0137(18) 0.020(2) -0.0028(17)
O6 0.034(3) 0.073(3) 0.090(4) 0.030(3) 0.003(3) 0.000(2)
O7 0.062(3) 0.046(2) 0.040(2) 0.012(2) 0.019(2) 0.015(2)
N1 0.037(2) 0.021(2) 0.026(2) -0.0021(17) 0.014(2) 0.0002(17)
N3 0.039(3) 0.043(3) 0.041(3) 0.006(2) 0.008(2) 0.000(2)
C1 0.035(3) 0.021(2) 0.024(2) -0.0010(19) 0.011(2) 0.0007(19)
C2 0.035(3) 0.018(2) 0.028(3) 0.0005(19) 0.012(2) -0.002(2)
C3 0.033(3) 0.013(2) 0.024(2) 0.0001(18) 0.008(2) -0.0041(18)
C4 0.039(3) 0.013(2) 0.024(2) -0.0027(19) 0.010(2) -0.001(2)
C5 0.039(3) 0.018(2) 0.029(3) 0.002(2) 0.011(2) 0.001(2)
C6 0.044(3) 0.028(3) 0.036(3) 0.002(2) 0.020(3) -0.001(2)
C7 0.055(4) 0.027(2) 0.033(3) -0.002(2) 0.019(3) -0.005(2)
C8 0.039(3) 0.029(3) 0.026(3) -0.001(2) 0.008(2) -0.003(2)
C9 0.039(3) 0.019(2) 0.031(3) 0.007(2) 0.015(2) 0.000(2)
C26 0.041(3) 0.019(2) 0.037(3) -0.003(2) 0.019(3) -0.002(2)
C27 0.037(3) 0.020(2) 0.031(2) -0.003(2) 0.012(2) -0.002(2)
C28 0.042(3) 0.018(2) 0.039(3) 0.000(2) 0.017(3) -0.005(2)
C29 0.035(3) 0.031(3) 0.037(3) -0.004(2) 0.011(2) -0.007(2)
C30 0.041(3) 0.027(3) 0.037(3) -0.002(2) 0.009(3) 0.000(2)
C31 0.047(3) 0.026(3) 0.037(3) 0.005(2) 0.017(3) 0.005(2)
C32 0.034(3) 0.026(2) 0.034(3) -0.003(2) 0.015(2) -0.002(2)
O8A 0.038(2) 0.030(3) 0.036(2) 0.004(3) 0.012(2) 0.001(2)
O9A 0.053(4) 0.055(4) 0.028(2) 0.005(2) 0.014(2) 0.004(3)
O10A 0.046(3) 0.052(3) 0.033(3) -0.007(2) 0.018(2) -0.002(2)
N2A 0.035(3) 0.028(3) 0.025(2) -0.001(2) 0.011(2) -0.004(3)
C10A 0.040(3) 0.023(4) 0.031(3) 0.004(3) 0.015(3) 0.003(3)
C11A 0.051(4) 0.021(4) 0.029(3) -0.003(3) 0.020(3) 0.000(3)
C12A 0.038(3) 0.023(4) 0.028(3) -0.013(3) 0.014(2) 0.002(3)
C13A 0.041(3) 0.018(2) 0.026(3) -0.003(3) 0.015(2) 0.001(2)
C14A 0.044(4) 0.039(3) 0.024(4) -0.005(4) 0.016(3) 0.001(3)
C15A 0.038(3) 0.013(2) 0.031(3) -0.0005(19) 0.012(2) -0.0048(19)
C16A 0.039(3) 0.013(2) 0.037(3) 0.002(2) 0.008(2) -0.007(2)
C17A 0.047(3) 0.022(3) 0.043(3) 0.005(2) 0.012(3) -0.004(2)
C18A 0.061(4) 0.027(3) 0.044(3) 0.007(3) 0.014(3) -0.006(3)
C19A 0.094(6) 0.036(4) 0.057(4) 0.007(4) 0.023(4) -0.009(4)
C20A 0.081(5) 0.047(5) 0.042(4) 0.005(4) 0.009(4) -0.010(5)
C21A 0.079(5) 0.047(4) 0.043(4) 0.013(3) 0.002(4) -0.006(4)
C22A 0.078(5) 0.029(3) 0.059(4) 0.005(3) 0.007(4) -0.007(3)
C23A 0.060(4) 0.015(2) 0.045(3) 0.007(2) 0.006(3) -0.008(2)
C24A 0.039(3) 0.023(3) 0.068(4) -0.005(3) 0.011(3) -0.003(3)
C25A 0.048(3) 0.017(3) 0.044(3) 0.002(3) 0.011(3) -0.001(2)
C33A 0.039(4) 0.049(4) 0.032(3) 0.001(4) 0.015(3) -0.011(4)
C34A 0.043(4) 0.053(5) 0.036(4) -0.004(3) 0.008(4) -0.001(4)
C35A 0.049(5) 0.041(4) 0.029(3) 0.002(3) 0.018(4) -0.002(3)
C36A 0.044(4) 0.055(5) 0.044(4) 0.010(4) 0.013(4) -0.003(4)
C37A 0.060(5) 0.039(4) 0.046(5) -0.005(3) 0.010(4) -0.014(4)
C38A 0.078(6) 0.037(4) 0.051(5) -0.003(4) 0.028(4) -0.005(4)
C39A 0.067(5) 0.047(5) 0.047(4) 0.001(4) 0.023(4) 0.012(4)
C40A 0.037(4) 0.063(5) 0.031(4) 0.003(4) 0.007(4) 0.001(4)
O8B 0.038(2) 0.030(3) 0.036(2) 0.004(3) 0.012(2) 0.001(2)
O9B 0.053(4) 0.055(4) 0.028(2) 0.005(2) 0.014(2) 0.004(3)
O10B 0.046(3) 0.052(3) 0.033(3) -0.007(2) 0.018(2) -0.002(2)
N2B 0.035(3) 0.028(3) 0.025(2) -0.001(2) 0.011(2) -0.004(3)
C10B 0.040(3) 0.023(4) 0.031(3) 0.004(3) 0.015(3) 0.003(3)
C11B 0.051(4) 0.021(4) 0.029(3) -0.003(3) 0.020(3) 0.000(3)
C12B 0.038(3) 0.023(4) 0.028(3) -0.013(3) 0.014(2) 0.002(3)
C13B 0.041(3) 0.018(2) 0.026(3) -0.003(3) 0.015(2) 0.001(2)
C14B 0.044(4) 0.039(3) 0.024(4) -0.005(4) 0.016(3) 0.001(3)
C15B 0.038(3) 0.013(2) 0.031(3) -0.0005(19) 0.012(2) -0.0048(19)
C16B 0.039(3) 0.013(2) 0.037(3) 0.002(2) 0.008(2) -0.007(2)
C17B 0.047(3) 0.022(3) 0.043(3) 0.005(2) 0.012(3) -0.004(2)
C18B 0.061(4) 0.027(3) 0.044(3) 0.007(3) 0.014(3) -0.006(3)
C19B 0.094(6) 0.036(4) 0.057(4) 0.007(4) 0.023(4) -0.009(4)
C20B 0.081(5) 0.047(5) 0.042(4) 0.005(4) 0.009(4) -0.010(5)
C21B 0.079(5) 0.047(4) 0.043(4) 0.013(3) 0.002(4) -0.006(4)
C22B 0.078(5) 0.029(3) 0.059(4) 0.005(3) 0.007(4) -0.007(3)
C23B 0.060(4) 0.015(2) 0.045(3) 0.007(2) 0.006(3) -0.008(2)
C24B 0.039(3) 0.023(3) 0.068(4) -0.005(3) 0.011(3) -0.003(3)
C25B 0.048(3) 0.017(3) 0.044(3) 0.002(3) 0.011(3) -0.001(2)
C33B 0.039(4) 0.049(4) 0.032(3) 0.001(4) 0.015(3) -0.011(4)
C34B 0.043(4) 0.053(5) 0.036(4) -0.004(3) 0.008(4) -0.001(4)
C35B 0.049(5) 0.041(4) 0.029(3) 0.002(3) 0.018(4) -0.002(3)
C36B 0.044(4) 0.055(5) 0.044(4) 0.010(4) 0.013(4) -0.003(4)
C37B 0.060(5) 0.039(4) 0.046(5) -0.005(3) 0.010(4) -0.014(4)
C38B 0.078(6) 0.037(4) 0.051(5) -0.003(4) 0.028(4) -0.005(4)
C39B 0.067(5) 0.047(5) 0.047(4) 0.001(4) 0.023(4) 0.012(4)
C40B 0.037(4) 0.063(5) 0.031(4) 0.003(4) 0.007(4) 0.001(4)

loop_
_atom_type_symbol
_atom_type_description
_atom_type_scat_dispersion_real
_atom_type_scat_dispersion_imag
_atom_type_scat_source
C C 0.0181 0.0091 'International Tables Vol C Tables 4.2.6.8 and 6.1.1.4'
H H 0.0000 0.0000 'International Tables Vol C Tables 4.2.6.8 and 6.1.1.4'
N N 0.0311 0.0180 'International Tables Vol C Tables 4.2.6.8 and 6.1.1.4'
O O 0.0492 0.0322 'International Tables Vol C Tables 4.2.6.8 and 6.1.1.4'

loop_
_geom_angle_atom_site_label_1
_geom_angle_atom_site_label_2
_geom_angle_atom_site_label_3
_geom_angle
C2 O2 C9 105.8(3)
C3 O3 C15A 113.1(4)
C3 O3 C15B 112.8(11)
C10A N1 C1 114.1(4)
C10A N1 C13A 122.5(5)
C13A N1 C1 123.4(5)
C10B N1 C1 118.8(9)
C10B N1 C13B 120.7(15)
C13B N1 C1 118.6(14)
O6 N3 O7 122.3(5)
O6 N3 C30 119.9(5)
O7 N3 C30 117.7(5)
O1 C1 N1 110.2(4)
O1 C1 H1 110.5
O1 C1 C2 102.2(4)
N1 C1 H1 110.5
N1 C1 C2 112.8(4)
C2 C1 H1 110.5
O2 C2 H2 114.8
O2 C2 C3 105.0(4)
C1 C2 H2 114.8
C3 C2 C1 99.5(4)
C3 C2 H2 114.8
O3 C3 C2 117.0(4)
O3 C3 H3 111.7
O3 C3 C4 111.9(4)
C2 C3 H3 111.7
C2 C3 C4 91.2(4)
C4 C3 H3 111.7
O1 C4 C3 100.7(3)
O1 C4 C9 106.1(4)
C5 C4 C3 121.0(4)
C5 C4 C9 115.6(4)
C9 C4 C3 102.5(4)
O4 C5 C4 106.5(4)
O4 C5 H5 109.1
O4 C5 C6 111.5(4)
C4 C5 H5 109.1
C4 C5 C6 111.3(4)
C6 C5 H5 109.1
C5 C6 H6 117.9
C7 C6 C5 124.2(5)
C7 C6 H6 117.9
C6 C7 H7 117.6
C6 C7 C8 124.7(5)
C8 C7 H7 117.6
C7 C8 H8A 109.0
C7 C8 H8B 109.0
C7 C8 C9 112.8(4)
H8A C8 H8B 107.8
C9 C8 H8A 109.0
C9 C8 H8B 109.0
O2 C9 C4 102.2(3)
O2 C9 H9 109.4
C4 C9 C8 114.4(4)
C4 C9 H9 109.4
C8 C9 H9 109.4
O5 C26 O4 122.8(5)
O5 C26 C27 124.2(5)
C28 C27 C32 119.2(5)
C32 C27 C26 122.0(5)
C27 C28 H28 119.7
C29 C28 C27 120.7(5)
C29 C28 H28 119.7
C28 C29 H29 121.3
C28 C29 C30 117.5(5)
C30 C29 H29 121.3
C29 C30 N3 117.2(5)
C31 C30 N3 119.4(5)
C31 C30 C29 123.3(5)
C30 C31 H31 120.8
C30 C31 C32 118.4(5)
C32 C31 H31 120.8
C27 C32 H32 119.6
C31 C32 C27 120.8(5)
C31 C32 H32 119.6
C33A O10A C34A 113.9(6)
C10A N2A C33A 117.7(5)
C11A N2A C10A 124.1(5)
C11A N2A C33A 118.2(5)
N1 C10A N2A 114.8(5)
O8A C10A N1 122.7(6)
O8A C10A N2A 122.5(6)
O9A C11A N2A 120.0(6)
O9A C11A C12A 124.0(6)
N2A C11A C12A 115.9(5)
C11A C12A C14A 117.2(5)
C13A C12A C11A 118.2(6)
C13A C12A C14A 124.6(6)
N1 C13A H13A 118.5
C12A C13A N1 123.1(6)
C12A C13A H13A 118.5
C12A C14A H14A 109.5
C12A C14A H14B 109.5
C12A C14A H14C 109.5
H14A C14A H14B 109.5
H14A C14A H14C 109.5
H14B C14A H14C 109.5
O3 C15A H15A 109.3
O3 C15A H15B 109.3
O3 C15A C16A 111.8(4)
H15A C15A H15B 107.9
C16A C15A H15A 109.3
C16A C15A H15B 109.3
C17A C16A C15A 120.0(4)
C17A C16A C25A 119.7(5)
C25A C16A C15A 120.2(4)
C16A C17A H17A 119.8
C16A C17A C18A 120.5(5)
C18A C17A H17A 119.8
C19A C18A C17A 120.7(4)
C19A C18A C23A 119.6(4)
C23A C18A C17A 119.6(4)
C18A C19A H19A 120.2
C18A C19A C20A 119.6(6)
C20A C19A H19A 120.2
C19A C20A H20A 119.7
C21A C20A C19A 120.7(6)
C21A C20A H20A 119.7
C20A C21A H21A 119.8
C22A C21A C20A 120.3(6)
C22A C21A H21A 119.8
C21A C22A H22A 120.5
C21A C22A C23A 119.0(6)
C23A C22A H22A 120.5
C18A C23A C22A 120.7(4)
C18A C23A C24A 119.8(4)
C24A C23A C22A 119.5(5)
C23A C24A H24A 119.9
C25A C24A C23A 120.1(5)
C25A C24A H24A 119.9
C16A C25A H25A 119.9
C24A C25A C16A 120.1(5)
C24A C25A H25A 119.9
O10A C33A N2A 109.4(5)
O10A C33A H33A 109.8
O10A C33A H33B 109.8
N2A C33A H33A 109.8
N2A C33A H33B 109.8
H33A C33A H33B 108.3
O10A C34A H34A 109.0
O10A C34A H34B 109.0
O10A C34A C35A 112.7(6)
H34A C34A H34B 107.8
C35A C34A H34A 109.0
C35A C34A H34B 109.0
C36A C35A C34A 117.3(4)
C36A C35A C40A 120.0
C40A C35A C34A 122.7(4)
C35A C36A H36A 120.0
C35A C36A C37A 120.0
C37A C36A H36A 120.0
C36A C37A H37A 120.0
C38A C37A C36A 120.0
C38A C37A H37A 120.0
C37A C38A H38A 120.0
C37A C38A C39A 120.0
C39A C38A H38A 120.0
C38A C39A H39A 120.0
C40A C39A C38A 120.0
C40A C39A H39A 120.0
C35A C40A H40A 120.0
C39A C40A C35A 120.0
C39A C40A H40A 120.0
C33B O10B C34B 115(2)
C10B N2B C11B 123.9(15)
C10B N2B C33B 118.7(16)
C11B N2B C33B 117.3(15)
N1 C10B N2B 116.6(14)
O8B C10B N1 120.7(19)
O8B C10B N2B 122.7(19)
O9B C11B N2B 120(2)
O9B C11B C12B 125(2)
N2B C11B C12B 115.3(15)
C11B C12B C14B 118(2)
C13B C12B C11B 119.2(18)
C13B C12B C14B 122(3)
N1 C13B H13B 118.4
C12B C13B N1 123.2(18)
C12B C13B H13B 118.4
C12B C14B H14D 109.5
C12B C14B H14E 109.5
C12B C14B H14F 109.5
H14D C14B H14E 109.5
H14D C14B H14F 109.5
H14E C14B H14F 109.5
O3 C15B H15C 109.3
O3 C15B H15D 109.3
O3 C15B C16B 111.8(9)
H15C C15B H15D 107.9
C16B C15B H15C 109.3
C16B C15B H15D 109.3
C17B C16B C15B 119.8(8)
C17B C16B C25B 119.5(11)
C25B C16B C15B 120.6(9)
C16B C17B H17B 119.7
C16B C17B C18B 120.7(9)
C18B C17B H17B 119.7
C19B C18B C17B 120.2(7)
C19B C18B C23B 120.0(6)
C23B C18B C17B 119.8(7)
C18B C19B H19B 120.4
C20B C19B C18B 119.3(8)
C20B C19B H19B 120.4
C19B C20B H20B 119.6
C21B C20B C19B 120.8(10)
C21B C20B H20B 119.6
C20B C21B H21B 120.0
C22B C21B C20B 120.1(10)
C22B C21B H21B 120.0
C21B C22B H22B 120.3
C21B C22B C23B 119.3(8)
C23B C22B H22B 120.3
C18B C23B C22B 120.5(7)
C24B C23B C18B 119.4(9)
C24B C23B C22B 120.1(8)
C23B C24B H24B 119.6
C25B C24B C23B 120.8(13)
C25B C24B H24B 119.6
C16B C25B H25B 120.1
C24B C25B C16B 119.8(13)
C24B C25B H25B 120.1
O10B C33B N2B 110.8(15)
O10B C33B H33C 109.5
O10B C33B H33D 109.5
N2B C33B H33C 109.5
N2B C33B H33D 109.5
H33C C33B H33D 108.1
O10B C34B H34C 108.1
O10B C34B H34D 108.1
O10B C34B C35B 117(2)
H34C C34B H34D 107.3
C35B C34B H34C 108.1
C35B C34B H34D 108.1
C36B C35B C34B 120.3(11)
C36B C35B C40B 120.0
C40B C35B C34B 119.7(11)
C35B C36B H36B 120.0
C37B C36B C35B 120.0
C37B C36B H36B 120.0
C36B C37B H37B 120.0
C36B C37B C38B 120.0
C38B C37B H37B 120.0
C37B C38B H38B 120.0
C39B C38B C37B 120.0
C39B C38B H38B 120.0
C38B C39B H39B 120.0
C40B C39B C38B 120.0
C40B C39B H39B 120.0
C35B C40B H40B 120.0
C39B C40B C35B 120.0
C39B C40B H40B 120.0

loop_
_geom_bond_atom_site_label_1
_geom_bond_atom_site_label_2
_geom_bond_distance
O1 C1 1.432(6)
O1 C4 1.461(5)
O2 C2 1.436(6)
O2 C9 1.468(6)
O3 C3 1.403(5)
O3 C15A 1.456(5)
O3 C15B 1.455(8)
O4 C5 1.448(6)
O4 C26 1.344(6)
O5 C26 1.209(6)
O6 N3 1.213(6)
O7 N3 1.229(6)
N1 C1 1.476(6)
N1 C10A 1.377(7)
N1 C13A 1.378(8)
N1 C10B 1.378(19)
N1 C13B 1.39(2)
N3 C30 1.469(7)
C1 H1 1.0000
C1 C2 1.540(6)
C2 H2 1.0000
C2 C3 1.525(7)
C3 H3 1.0000
C3 C4 1.529(6)
C4 C5 1.494(7)
C4 C9 1.526(7)
C5 H5 1.0000
C5 C6 1.515(7)
C6 H6 0.9500
C6 C7 1.316(7)
C7 H7 0.9500
C7 C8 1.499(8)
C8 H8A 0.9900
C8 H8B 0.9900
C8 C9 1.530(7)
C9 H9 1.0000
C26 C27 1.473(7)
C27 C28 1.385(7)
C27 C32 1.402(7)
C28 H28 0.9500
C28 C29 1.385(7)
C29 H29 0.9500
C29 C30 1.397(7)
C30 C31 1.353(8)
C31 H31 0.9500
C31 C32 1.375(7)
C32 H32 0.9500
O8A C10A 1.223(7)
O9A C11A 1.221(7)
O10A C33A 1.410(9)
O10A C34A 1.436(9)
N2A C10A 1.406(7)
N2A C11A 1.399(8)
N2A C33A 1.478(8)
C11A C12A 1.466(8)
C12A C13A 1.327(8)
C12A C14A 1.493(8)
C13A H13A 0.9500
C14A H14A 0.9800
C14A H14B 0.9800
C14A H14C 0.9800
C15A H15A 0.9900
C15A H15B 0.9900
C15A C16A 1.504(7)
C16A C17A 1.389(4)
C16A C25A 1.403(5)
C17A H17A 0.9500
C17A C18A 1.405(4)
C18A C19A 1.393(4)
C18A C23A 1.400(4)
C19A H19A 0.9500
C19A C20A 1.395(5)
C20A H20A 0.9500
C20A C21A 1.395(5)
C21A H21A 0.9500
C21A C22A 1.386(5)
C22A H22A 0.9500
C22A C23A 1.409(4)
C23A C24A 1.401(4)
C24A H24A 0.9500
C24A C25A 1.395(5)
C25A H25A 0.9500
C33A H33A 0.9900
C33A H33B 0.9900
C34A H34A 0.9900
C34A H34B 0.9900
C34A C35A 1.487(8)
C35A C36A 1.3900
C35A C40A 1.3900
C36A H36A 0.9500
C36A C37A 1.3900
C37A H37A 0.9500
C37A C38A 1.3900
C38A H38A 0.9500
C38A C39A 1.3900
C39A H39A 0.9500
C39A C40A 1.3900
C40A H40A 0.9500
O8B C10B 1.22(2)
O9B C11B 1.23(2)
O10B C33B 1.40(2)
O10B C34B 1.42(2)
N2B C10B 1.400(19)
N2B C11B 1.40(2)
N2B C33B 1.476(19)
C11B C12B 1.46(2)
C12B C13B 1.33(2)
C12B C14B 1.50(3)
C13B H13B 0.9500
C14B H14D 0.9800
C14B H14E 0.9800
C14B H14F 0.9800
C15B H15C 0.9900
C15B H15D 0.9900
C15B C16B 1.503(10)
C16B C17B 1.395(5)
C16B C25B 1.398(5)
C17B H17B 0.9500
C17B C18B 1.401(5)
C18B C19B 1.398(5)
C18B C23B 1.399(5)
C19B H19B 0.9500
C19B C20B 1.396(5)
C20B H20B 0.9500
C20B C21B 1.396(5)
C21B H21B 0.9500
C21B C22B 1.394(5)
C22B H22B 0.9500
C22B C23B 1.400(5)
C23B C24B 1.399(5)
C24B H24B 0.9500
C24B C25B 1.397(5)
C25B H25B 0.9500
C33B H33C 0.9900
C33B H33D 0.9900
C34B H34C 0.9900
C34B H34D 0.9900
C34B C35B 1.483(19)
C35B C36B 1.3900
C35B C40B 1.3900
C36B H36B 0.9500
C36B C37B 1.3900
C37B H37B 0.9500
C37B C38B 1.3900
C38B H38B 0.9500
C38B C39B 1.3900
C39B H39B 0.9500
C39B C40B 1.3900
C40B H40B 0.9500

loop_
_geom_torsion_atom_site_label_1
_geom_torsion_atom_site_label_2
_geom_torsion_atom_site_label_3
_geom_torsion_atom_site_label_4
_geom_torsion
O1 C1 C2 O2 70.5(4)
O1 C1 C2 C3 -38.3(4)
O1 C4 C5 O4 -78.6(4)
O1 C4 C5 C6 159.6(4)
O1 C4 C9 O2 69.1(4)
O1 C4 C9 C8 -169.9(4)
O2 C2 C3 O3 62.5(5)
O2 C2 C3 C4 -53.0(4)
O3 C3 C4 O1 -176.7(4)
O3 C3 C4 C5 63.0(6)
O3 C3 C4 C9 -67.4(5)
O3 C15A C16A C17A -105.6(6)
O3 C15A C16A C25A 73.5(7)
O3 C15B C16B C17B -111.5(15)
O3 C15B C16B C25B 68.5(15)
O4 C5 C6 C7 -137.0(5)
O4 C26 C27 C28 -168.5(4)
O4 C26 C27 C32 8.5(6)
O5 C26 C27 C28 11.0(8)
O5 C26 C27 C32 -172.0(5)
O6 N3 C30 C29 0.0(8)
O6 N3 C30 C31 -178.1(6)
O7 N3 C30 C29 176.9(5)
O7 N3 C30 C31 -1.2(8)
N1 C1 C2 O2 -171.1(4)
N1 C1 C2 C3 80.1(5)
N3 C30 C31 C32 174.7(5)
C1 O1 C4 C3 36.1(4)
C1 O1 C4 C5 164.5(4)
C1 O1 C4 C9 -70.3(4)
C1 N1 C10A O8A -2.0(8)
C1 N1 C10A N2A 178.2(4)
C1 N1 C13A C12A 174.3(10)
C1 N1 C10B O8B 7(3)
C1 N1 C10B N2B -172.8(12)
C1 N1 C13B C12B 166(5)
C1 C2 C3 O3 172.3(4)
C1 C2 C3 C4 56.9(4)
C2 O2 C9 C4 1.6(4)
C2 O2 C9 C8 -121.1(4)
C2 C3 C4 O1 -56.8(4)
C2 C3 C4 C5 -177.0(4)
C2 C3 C4 C9 52.5(4)
C3 O3 C15A C16A 57.8(6)
C3 O3 C15B C16B 56.0(15)
C3 C4 C5 O4 37.3(5)
C3 C4 C5 C6 -84.4(5)
C3 C4 C9 O2 -36.1(4)
C3 C4 C9 C8 84.8(5)
C4 O1 C1 N1 -118.8(4)
C4 O1 C1 C2 1.3(4)
C4 C5 C6 C7 -18.2(7)
C5 O4 C26 O5 0.4(7)
C5 O4 C26 C27 179.9(4)
C5 C4 C9 O2 -169.8(4)
C5 C4 C9 C8 -48.8(5)
C5 C6 C7 C8 3.4(8)
C6 C7 C8 C9 -10.0(7)
C7 C8 C9 O2 147.0(4)
C7 C8 C9 C4 31.5(6)
C9 O2 C2 C1 -71.0(4)
C9 O2 C2 C3 33.8(4)
C9 C4 C5 O4 161.8(4)
C9 C4 C5 C6 40.1(5)
C26 O4 C5 C4 155.9(4)
C26 O4 C5 C6 -82.4(5)
C26 C27 C28 C29 175.7(5)
C26 C27 C32 C31 -176.8(5)
C27 C28 C29 C30 0.3(8)
C28 C27 C32 C31 0.2(7)
C28 C29 C30 N3 -175.9(5)
C28 C29 C30 C31 2.1(8)
C29 C30 C31 C32 -3.3(8)
C30 C31 C32 C27 2.0(8)
C32 C27 C28 C29 -1.4(7)
O9A C11A C12A C13A -177.8(11)
O9A C11A C12A C14A 2.6(12)
O10A C34A C35A C36A 178.3(5)
O10A C34A C35A C40A -2.6(8)
N2A C11A C12A C13A 5.8(13)
N2A C11A C12A C14A -173.8(7)
C10A N1 C1 O1 -161.8(4)
C10A N1 C1 C2 84.6(5)
C10A N1 C13A C12A -8(2)
C10A N2A C11A O9A 169.6(6)
C10A N2A C11A C12A -13.8(9)
C10A N2A C33A O10A 91.0(6)
C11A N2A C10A N1 10.9(8)
C11A N2A C10A O8A -168.9(6)
C11A N2A C33A O10A -91.3(7)
C11A C12A C13A N1 4(2)
C13A N1 C1 O1 16.2(11)
C13A N1 C1 C2 -97.3(10)
C13A N1 C10A O8A 180.0(10)
C13A N1 C10A N2A 0.2(12)
C14A C12A C13A N1 -176.0(11)
C15A O3 C3 C2 73.2(6)
C15A O3 C3 C4 176.6(5)
C15A C16A C17A C18A 178.1(5)
C15A C16A C25A C24A -179.5(5)
C16A C17A C18A C19A -178.6(7)
C16A C17A C18A C23A -0.1(10)
C17A C16A C25A C24A -0.4(8)
C17A C18A C19A C20A 175.7(7)
C17A C18A C23A C22A -177.5(6)
C17A C18A C23A C24A 2.5(10)
C18A C19A C20A C21A 3.6(12)
C18A C23A C24A C25A -3.9(10)
C19A C18A C23A C22A 1.0(10)
C19A C18A C23A C24A -178.9(7)
C19A C20A C21A C22A -2.5(13)
C20A C21A C22A C23A 0.7(12)
C21A C22A C23A C18A 0.0(11)
C21A C22A C23A C24A -180.0(7)
C22A C23A C24A C25A 176.1(6)
C23A C18A C19A C20A -2.8(11)
C23A C24A C25A C16A 2.9(9)
C25A C16A C17A C18A -1.0(9)
C33A O10A C34A C35A 170.0(5)
C33A N2A C10A N1 -171.6(5)
C33A N2A C10A O8A 8.6(8)
C33A N2A C11A O9A -7.9(9)
C33A N2A C11A C12A 168.7(6)
C34A O10A C33A N2A 78.8(7)
C34A C35A C36A C37A 179.2(5)
C34A C35A C40A C39A -179.1(5)
C35A C36A C37A C38A 0.0
C36A C35A C40A C39A 0.0
C36A C37A C38A C39A 0.0
C37A C38A C39A C40A 0.0
C38A C39A C40A C35A 0.0
C40A C35A C36A C37A 0.0
O9B C11B C12B C13B 173(6)
O9B C11B C12B C14B 3(7)
O10B C34B C35B C36B -38(3)
O10B C34B C35B C40B 143(3)
N2B C11B C12B C13B -10(7)
N2B C11B C12B C14B -180(4)
C10B N1 C1 O1 -177.1(16)
C10B N1 C1 C2 69.4(16)
C10B N1 C13B C12B 1(10)
C10B N2B C11B O9B -180(3)
C10B N2B C11B C12B 2(5)
C10B N2B C33B O10B 109(2)
C11B N2B C10B N1 7(3)
C11B N2B C10B O8B -173(3)
C11B N2B C33B O10B -71(3)
C11B C12B C13B N1 8(10)
C13B N1 C1 O1 18(4)
C13B N1 C1 C2 -95(4)
C13B N1 C10B O8B 171(4)
C13B N1 C10B N2B -9(5)
C14B C12B C13B N1 178(5)
C15B O3 C3 C2 75.1(12)
C15B O3 C3 C4 178.5(11)
C15B C16B C17B C18B 180.00(4)
C15B C16B C25B C24B 180.00(5)
C16B C17B C18B C19B 180.00(5)
C16B C17B C18B C23B 0.00(9)
C17B C16B C25B C24B 0.00(9)
C17B C18B C19B C20B 180.00(7)
C17B C18B C23B C22B 180.00(7)
C17B C18B C23B C24B 0.00(11)
C18B C19B C20B C21B 0.00(12)
C18B C23B C24B C25B 0.00(12)
C19B C18B C23B C22B 0.00(12)
C19B C18B C23B C24B 180.00(8)
C19B C20B C21B C22B 0.00(12)
C20B C21B C22B C23B 0.00(12)
C21B C22B C23B C18B 0.00(12)
C21B C22B C23B C24B 180.00(8)
C22B C23B C24B C25B 180.00(8)
C23B C18B C19B C20B 0.00(12)
C23B C24B C25B C16B 0.00(12)
C25B C16B C17B C18B 0.00(5)
C33B O10B C34B C35B 162(2)
C33B N2B C10B N1 -173(2)
C33B N2B C10B O8B 7(3)
C33B N2B C11B O9B 0(5)
C33B N2B C11B C12B -178(3)
C34B O10B C33B N2B -69(3)
C34B C35B C36B C37B -179.2(12)
C34B C35B C40B C39B 179.2(12)
C35B C36B C37B C38B 0.0
C36B C35B C40B C39B 0.0
C36B C37B C38B C39B 0.0
C37B C38B C39B C40B 0.0
C38B C39B C40B C35B 0.0
C40B C35B C36B C37B 0.0
